data_1571109
loop_
_publ_author_name
'Seo, Jun Min'
'Jo, Hongil'
'Choi, Myung Ho'
'Ok, Kang Min'
'Chang, Hong Young'
'Kim, Sun Woo'

_publ_section_title
;
 Polymorphisms in M2+AlF5(H2O)7 (M2+ = Fe2+, Co2+, or Ni2+): Syntheses,
 Crystal Structures, and Characterization of New Mixed Metal Fluoride
 Hydrates
;
_journal_issue 2
_journal_name_full Crystals
_journal_page_first 197
_journal_paper_doi 10.3390/cryst14020197
_journal_volume 14
_journal_year 2024
_chemical_formula_sum 'Al F5 Fe H14 O7'
_chemical_formula_weight 303.94
_space_group_crystal_system monoclinic
_space_group_IT_number 12
_space_group_name_Hall '-C 2y'
_space_group_name_H-M_alt 'C 1 2/m 1'
_atom_sites_solution_hydrogens difmap
_atom_sites_solution_primary direct
_atom_sites_solution_secondary difmap
_audit_creation_method SHELXL-2019/3
_cell_angle_alpha 90
_cell_angle_beta 100.154(2)
_cell_angle_gamma 90
_cell_formula_units_Z 4
_cell_length_a 10.9180(7)
_cell_length_b 13.8020(7)
_cell_length_c 6.5210(4)
_cell_measurement_reflns_used 7442
_cell_measurement_temperature 300(2)
_cell_measurement_theta_max 28.42
_cell_measurement_theta_min 2.95
_cell_volume 967.26(10)
_computing_cell_refinement 'SAINT V8.38A integration software'
_computing_data_collection 'Bruker APEX3 software'
_computing_data_reduction 'Bruker APEX3 software'
_computing_structure_refinement 'SHELXL-2019/2 (Sheldrick, 2019)'
_computing_structure_solution 'SHELXT 2014/5 (Sheldrick, 2014)'
_diffrn_ambient_temperature 300(2)
_diffrn_measured_fraction_theta_full 0.993
_diffrn_measured_fraction_theta_max 0.559
_diffrn_measurement_device_type 'Bruker D8 QUEST'
_diffrn_measurement_method '\w scans'
_diffrn_radiation_type MoK\a
_diffrn_radiation_wavelength 0.71073
_diffrn_reflns_av_R_equivalents 0.0487
_diffrn_reflns_av_unetI/netI 0.0184
_diffrn_reflns_Laue_measured_fraction_full 0.993
_diffrn_reflns_Laue_measured_fraction_max 0.559
_diffrn_reflns_limit_h_max 13
_diffrn_reflns_limit_h_min -13
_diffrn_reflns_limit_k_max 16
_diffrn_reflns_limit_k_min -16
_diffrn_reflns_limit_l_max 7
_diffrn_reflns_limit_l_min -7
_diffrn_reflns_number 13846
_diffrn_reflns_point_group_measured_fraction_full 0.993
_diffrn_reflns_point_group_measured_fraction_max 0.559
_diffrn_reflns_theta_full 25.242
_diffrn_reflns_theta_max 25.329
_diffrn_reflns_theta_min 2.402
_diffrn_source 'sealed x-ray tube'
_exptl_absorpt_coefficient_mu 1.742
_exptl_absorpt_correction_T_max 0.746
_exptl_absorpt_correction_T_min 0.614
_exptl_absorpt_correction_type multi-scan
_exptl_absorpt_process_details SADABS-2016/2
_exptl_crystal_colour colourless
_exptl_crystal_density_diffrn 2.087
_exptl_crystal_density_method 'not measured'
_exptl_crystal_description block
_exptl_crystal_F_000 616
_exptl_crystal_size_max 0.212
_exptl_crystal_size_mid 0.154
_exptl_crystal_size_min 0.051
_refine_diff_density_max 0.964
_refine_diff_density_min -0.645
_refine_diff_density_rms 0.093
_refine_ls_extinction_method none
_refine_ls_goodness_of_fit_ref 1.085
_refine_ls_hydrogen_treatment refxyz
_refine_ls_matrix_type full
_refine_ls_number_parameters 103
_refine_ls_number_reflns 921
_refine_ls_number_restraints 14
_refine_ls_restrained_S_all 1.080
_refine_ls_R_factor_all 0.0505
_refine_ls_R_factor_gt 0.0424
_refine_ls_shift/su_max 0.000
_refine_ls_shift/su_mean 0.000
_refine_ls_structure_factor_coef Fsqd
_refine_ls_weighting_details 'w=1/[\s^2^(Fo^2^)+(0.0361P)^2^+7.3847P] where P=(Fo^2^+2Fc^2^)/3'
_refine_ls_weighting_scheme calc
_refine_ls_wR_factor_gt 0.0955
_refine_ls_wR_factor_ref 0.0997
_reflns_Friedel_coverage 0.000
_reflns_number_gt 785
_reflns_number_total 921
_reflns_threshold_expression 'I > 2\s(I)'
_cod_data_source_file Total_final.cif
_cod_data_source_block CHO_FeAl_0ma_a
_cod_original_sg_symbol_H-M 'C 2/m'
_cod_database_code 1571109
_shelx_shelxl_version_number 2019/3
_shelx_space_group_comment
;
The symmetry employed for this shelxl refinement is uniquely defined
by the following loop, which should always be used as a source of
symmetry information in preference to the above space-group names.
They are only intended as comments.
;
_shelx_estimated_absorpt_t_min 0.709
_shelx_estimated_absorpt_t_max 0.916

loop_
_space_group_symop_operation_xyz
'x, y, z'
'-x, y, -z'
'x+1/2, y+1/2, z'
'-x+1/2, y+1/2, -z'
'-x, -y, -z'
'x, -y, z'
'-x+1/2, -y+1/2, -z'
'x+1/2, -y+1/2, z'

loop_
_atom_site_label
_atom_site_type_symbol
_atom_site_fract_x
_atom_site_fract_y
_atom_site_fract_z
_atom_site_U_iso_or_equiv
_atom_site_adp_type
_atom_site_occupancy
_atom_site_site_symmetry_order
_atom_site_calc_flag
_atom_site_refinement_flags_posn
_atom_site_refinement_flags_adp
_atom_site_refinement_flags_occupancy
_atom_site_disorder_assembly
_atom_site_disorder_group
Fe1 Fe 0.500000 0.500000 0.500000 0.0160(3) Uani 1 4 d S T P . .
Fe2 Fe 0.500000 0.000000 0.500000 0.0159(3) Uani 1 4 d S T P . .
Al1 Al 0.250000 0.250000 0.000000 0.0136(3) Uani 1 2 d S . P . .
O1 O 0.3789(3) 0.3260(3) -0.0670(5) 0.0625(11) Uani 0.5 1 d D . P . .
H1A H 0.464(4) 0.324(8) -0.004(17) 0.094 Uiso 0.5 1 d D U P . .
H1B H 0.374(10) 0.344(10) -0.208(6) 0.094 Uiso 0.5 1 d D U P . .
O2 O 0.500000 0.3484(3) 0.500000 0.0524(15) Uani 1 2 d DS T P . .
H2 H 0.446(4) 0.310(3) 0.409(6) 0.058(16) Uiso 1 1 d D . . . .
O3 O 0.3670(4) 0.500000 0.2236(6) 0.0291(9) Uani 1 2 d DS T P . .
H3 H 0.331(4) 0.4451(12) 0.157(6) 0.044 Uiso 1 1 d D U . . .
O4 O 0.3575(4) 0.500000 0.6842(6) 0.0367(10) Uani 1 2 d DS T P . .
H4 H 0.353(5) 0.5560(13) 0.763(6) 0.055 Uiso 1 1 d D U . . .
O5 O 0.5758(4) 0.000000 0.8170(6) 0.0308(9) Uani 1 2 d DS T P . .
H5 H 0.603(4) 0.0545(13) 0.899(5) 0.046 Uiso 1 1 d D U . . .
O6 O 0.3667(3) 0.1054(2) 0.5494(4) 0.0301(7) Uani 1 1 d D . . . .
H6A H 0.361(4) 0.125(3) 0.684(4) 0.045 Uiso 1 1 d D U . . .
H6B H 0.352(4) 0.159(2) 0.461(5) 0.045 Uiso 1 1 d D U . . .
F1 F 0.3789(3) 0.3260(3) -0.0670(5) 0.0625(11) Uani 0.5 1 d . . P . .
F2 F 0.3219(3) 0.1412(2) -0.0669(4) 0.0534(8) Uani 1 1 d . . . . .
F3 F 0.3297(2) 0.24131(17) 0.2634(3) 0.0340(6) Uani 1 1 d . . . . .

loop_
_atom_site_aniso_label
_atom_site_aniso_U_11
_atom_site_aniso_U_22
_atom_site_aniso_U_33
_atom_site_aniso_U_23
_atom_site_aniso_U_13
_atom_site_aniso_U_12
Fe1 0.0165(5) 0.0147(5) 0.0161(5) 0.000 0.0008(4) 0.000
Fe2 0.0172(5) 0.0175(5) 0.0127(5) 0.000 0.0022(4) 0.000
Al1 0.0152(7) 0.0150(7) 0.0097(6) 0.0004(6) -0.0008(5) 0.0006(6)
O1 0.0457(18) 0.085(3) 0.0504(19) 0.0364(19) -0.0097(15) -0.0362(18)
O2 0.056(3) 0.015(2) 0.069(3) 0.000 -0.037(3) 0.000
O3 0.033(2) 0.023(2) 0.025(2) 0.000 -0.0133(16) 0.000
O4 0.025(2) 0.061(3) 0.024(2) 0.000 0.0064(17) 0.000
O5 0.046(2) 0.029(2) 0.0132(19) 0.000 -0.0045(17) 0.000
O6 0.0447(17) 0.0248(14) 0.0234(14) 0.0065(12) 0.0131(12) 0.0161(13)
F1 0.0457(18) 0.085(3) 0.0504(19) 0.0364(19) -0.0097(15) -0.0362(18)
F2 0.087(2) 0.0457(16) 0.0287(13) 0.0054(12) 0.0122(13) 0.0388(16)
F3 0.0445(14) 0.0321(13) 0.0195(11) 0.0061(10) -0.0110(10) -0.0105(11)

loop_
_atom_type_symbol
_atom_type_description
_atom_type_scat_dispersion_real
_atom_type_scat_dispersion_imag
_atom_type_scat_source
O O 0.0106 0.0060 'International Tables Vol C Tables 4.2.6.8 and 6.1.1.4'
H H 0.0000 0.0000 'International Tables Vol C Tables 4.2.6.8 and 6.1.1.4'
F F 0.0171 0.0103 'International Tables Vol C Tables 4.2.6.8 and 6.1.1.4'
Al Al 0.0645 0.0514 'International Tables Vol C Tables 4.2.6.8 and 6.1.1.4'
Fe Fe 0.3463 0.8444 'International Tables Vol C Tables 4.2.6.8 and 6.1.1.4'

loop_
_geom_angle_atom_site_label_1
_geom_angle_atom_site_label_2
_geom_angle_atom_site_label_3
_geom_angle
_geom_angle_site_symmetry_1
_geom_angle_site_symmetry_3
_geom_angle_publ_flag
O2 Fe1 O2 180.0 . 5_666 ?
O2 Fe1 O3 90.000(1) . . ?
O2 Fe1 O3 90.0 5_666 . ?
O2 Fe1 O3 90.0 . 5_666 ?
O2 Fe1 O3 90.000(1) 5_666 5_666 ?
O3 Fe1 O3 180.0 . 5_666 ?
O2 Fe1 O4 90.000(1) . . ?
O2 Fe1 O4 90.0 5_666 . ?
O3 Fe1 O4 91.20(16) . . ?
O3 Fe1 O4 88.80(16) 5_666 . ?
O2 Fe1 O4 90.0 . 5_666 ?
O2 Fe1 O4 90.000(1) 5_666 5_666 ?
O3 Fe1 O4 88.80(16) . 5_666 ?
O3 Fe1 O4 91.20(16) 5_666 5_666 ?
O4 Fe1 O4 180.0 . 5_666 ?
O5 Fe2 O5 180.0 . 5_656 ?
O5 Fe2 O6 90.72(12) . 6 ?
O5 Fe2 O6 89.28(12) 5_656 6 ?
O5 Fe2 O6 89.28(12) . 2_656 ?
O5 Fe2 O6 90.72(12) 5_656 2_656 ?
O6 Fe2 O6 180.00(14) 6 2_656 ?
O5 Fe2 O6 89.28(12) . 5_656 ?
O5 Fe2 O6 90.72(12) 5_656 5_656 ?
O6 Fe2 O6 93.45(16) 6 5_656 ?
O6 Fe2 O6 86.55(16) 2_656 5_656 ?
O5 Fe2 O6 90.72(12) . . ?
O5 Fe2 O6 89.28(12) 5_656 . ?
O6 Fe2 O6 86.56(16) 6 . ?
O6 Fe2 O6 93.44(16) 2_656 . ?
O6 Fe2 O6 180.0 5_656 . ?
F2 Al1 F2 180.0 7 . ?
F2 Al1 F3 91.02(11) 7 7 ?
F2 Al1 F3 88.98(11) . 7 ?
F2 Al1 F3 88.98(11) 7 . ?
F2 Al1 F3 91.02(11) . . ?
F3 Al1 F3 180.00(15) 7 . ?
F2 Al1 F1 88.07(18) 7 . ?
F2 Al1 F1 91.93(18) . . ?
F3 Al1 F1 89.82(12) 7 . ?
F3 Al1 F1 90.18(12) . . ?
F2 Al1 O1 91.93(18) 7 7 ?
F2 Al1 O1 88.07(18) . 7 ?
F3 Al1 O1 90.17(12) 7 7 ?
F3 Al1 O1 89.82(12) . 7 ?
F1 Al1 O1 180.0 . 7 ?
Fe1 O2 H2 125(2) . . ?
Fe1 O2 H2 125(2) . 2_656 ?
H2 O2 H2 111(4) . 2_656 ?
Fe1 O3 H3 125(2) . . ?
Fe1 O3 H3 125(2) . 6_565 ?
H3 O3 H3 110(4) . 6_565 ?
Fe1 O4 H4 115(3) . . ?
Fe1 O4 H4 115(3) . 6_565 ?
H4 O4 H4 112(4) . 6_565 ?
Fe2 O5 H5 126(2) . . ?
Fe2 O5 H5 126(2) . 6 ?
H5 O5 H5 106(4) . 6 ?
Fe2 O6 H6A 120(3) . . ?
Fe2 O6 H6B 120(3) . . ?
H6A O6 H6B 108(3) . . ?
Al1 F1 H1A 127(7) . . ?
Al1 F1 H1B 118(7) . . ?
H1A F1 H1B 108(5) . . ?

loop_
_geom_bond_atom_site_label_1
_geom_bond_atom_site_label_2
_geom_bond_distance
_geom_bond_site_symmetry_2
_geom_bond_publ_flag
Fe1 O2 2.093(4) . ?
Fe1 O2 2.093(4) 5_666 ?
Fe1 O3 2.105(3) . ?
Fe1 O3 2.105(3) 5_666 ?
Fe1 O4 2.126(4) . ?
Fe1 O4 2.126(4) 5_666 ?
Fe2 O5 2.087(4) . ?
Fe2 O5 2.087(4) 5_656 ?
Fe2 O6 2.123(3) 6 ?
Fe2 O6 2.123(3) 2_656 ?
Fe2 O6 2.123(3) 5_656 ?
Fe2 O6 2.123(3) . ?
Al1 F2 1.784(3) 7 ?
Al1 F2 1.784(3) . ?
Al1 F3 1.787(2) 7 ?
Al1 F3 1.787(2) . ?
Al1 F1 1.867(3) . ?
Al1 O1 1.867(3) 7 ?
O2 H2 0.923(18) . ?
O2 H2 0.923(18) 2_656 ?
O3 H3 0.925(17) . ?
O3 H3 0.925(17) 6_565 ?
O4 H4 0.934(17) . ?
O4 H4 0.934(17) 6_565 ?
O5 H5 0.940(17) . ?
O5 H5 0.940(17) 6 ?
O6 H6A 0.934(18) . ?
O6 H6B 0.933(18) . ?
F1 H1A 0.95(2) . ?
F1 H1B 0.94(2) . ?
